data_4312409
loop_
_publ_author_name
'Andrew C. Warden'
'Milton T. W. Hearn'
'Leone Spiccia'

_publ_section_title
;
 Novel Acetate Binding Modes in [Na2Cu(CH3COO)4(H2O)].H2O
;
_journal_name_full 'Inorganic Chemistry'
_journal_page_first 7037
_journal_page_last 7040
_journal_paper_doi 10.1021/ic034517y
_journal_volume 42
_journal_year 2003
_chemical_formula_sum 'C8 H15.5 Cu Na2 O10'
_chemical_formula_weight 381.22
_chemical_name_systematic
; 
 ? 
;
_space_group_IT_number 14
_symmetry_cell_setting monoclinic
_symmetry_space_group_name_Hall '-P 2ybc'
_symmetry_space_group_name_H-M 'P 1 21/c 1'
_atom_sites_solution_hydrogens geom
_atom_sites_solution_primary direct
_atom_sites_solution_secondary difmap
_audit_creation_method SHELXL-97
_cell_angle_alpha 90.00
_cell_angle_beta 90.11(3)
_cell_angle_gamma 90.00
_cell_formula_units_Z 8
_cell_length_a 16.638(3)
_cell_length_b 11.781(2)
_cell_length_c 15.668(3)
_cell_measurement_temperature 293(2)
_cell_volume 3071.1(10)
_computing_structure_refinement 'SHELXL-97 (Sheldrick, 1997)'
_computing_structure_solution 'SHELXS-97 (Sheldrick, 1990)'
_diffrn_ambient_temperature 293(2)
_diffrn_measured_fraction_theta_full 0.964
_diffrn_measured_fraction_theta_max 0.940
_diffrn_radiation_monochromator graphite
_diffrn_radiation_source 'fine-focus sealed tube'
_diffrn_radiation_type MoK\a
_diffrn_radiation_wavelength 0.71073
_diffrn_reflns_av_R_equivalents 0.0707
_diffrn_reflns_av_sigmaI/netI 0.0913
_diffrn_reflns_limit_h_max 21
_diffrn_reflns_limit_h_min -18
_diffrn_reflns_limit_k_max 15
_diffrn_reflns_limit_k_min -15
_diffrn_reflns_limit_l_max 17
_diffrn_reflns_limit_l_min -20
_diffrn_reflns_number 28880
_diffrn_reflns_theta_full 27.50
_diffrn_reflns_theta_max 28.28
_diffrn_reflns_theta_min 3.00
_exptl_absorpt_coefficient_mu 1.521
_exptl_crystal_density_diffrn 1.649
_exptl_crystal_density_method 'not measured'
_exptl_crystal_F_000 1556
_refine_diff_density_max 0.450
_refine_diff_density_min -0.942
_refine_diff_density_rms 0.113
_refine_ls_extinction_method none
_refine_ls_goodness_of_fit_ref 1.182
_refine_ls_hydrogen_treatment mixed
_refine_ls_matrix_type full
_refine_ls_number_parameters 415
_refine_ls_number_reflns 7176
_refine_ls_number_restraints 4
_refine_ls_restrained_S_all 1.181
_refine_ls_R_factor_all 0.1221
_refine_ls_R_factor_gt 0.0735
_refine_ls_shift/su_max 0.001
_refine_ls_shift/su_mean 0.000
_refine_ls_structure_factor_coef Fsqd
_refine_ls_weighting_details 'calc w=1/[\s^2^(Fo^2^)+(0.0202P)^2^+11.3187P] where P=(Fo^2^+2Fc^2^)/3'
_refine_ls_weighting_scheme calc
_refine_ls_wR_factor_gt 0.1385
_refine_ls_wR_factor_ref 0.1519
_reflns_number_gt 4786
_reflns_number_total 7176
_reflns_threshold_expression >2sigma(I)
_cod_data_source_file ic034517ysi20030514_083009.cif
_cod_data_source_block c:\x-ray\cuna1
_cod_depositor_comments
;

2023-09-06
Z value and formula fixed to values more according to usual
chemical conventions.                 miguel
;
_cod_original_formula_sum 'C10.67 H20.67 Cu1.33 Na2.67 O13.33'
_cod_original_formula_weight 508.30
_cod_original_formula_units_Z 6
_cod_original_cell_volume 3071.0(11)
_cod_database_code 4312409

loop_
_symmetry_equiv_pos_as_xyz
'x, y, z'
'-x, y+1/2, -z+1/2'
'-x, -y, -z'
'x, -y-1/2, z-1/2'

loop_
_atom_site_label
_atom_site_type_symbol
_atom_site_fract_x
_atom_site_fract_y
_atom_site_fract_z
_atom_site_U_iso_or_equiv
_atom_site_adp_type
_atom_site_occupancy
_atom_site_symmetry_multiplicity
_atom_site_calc_flag
_atom_site_refinement_flags
_atom_site_disorder_assembly
_atom_site_disorder_group
Cu1 Cu 0.45177(4) 0.31698(5) 0.82195(5) 0.02462(18) Uani 1 1 d . . .
Na1 Na 0.04484(13) 0.42123(16) 0.72765(16) 0.0320(5) Uani 1 1 d . . .
O1 O -0.0345(2) 0.3024(3) 0.8222(3) 0.0272(9) Uani 1 1 d . . .
C1 C 0.5359(4) 0.4047(5) 0.5821(4) 0.0442(17) Uani 1 1 d . . .
H1A H 0.5911 0.3826 0.5755 0.066 Uiso 1 1 calc R . .
H1B H 0.5329 0.4851 0.5915 0.066 Uiso 1 1 calc R . .
H1C H 0.5065 0.3855 0.5314 0.066 Uiso 1 1 calc R . .
Cu2 Cu 0.04822(4) 0.18247(5) 0.82188(5) 0.02490(18) Uani 1 1 d . . .
Na2 Na 0.54353(13) 0.57827(17) 0.77315(16) 0.0319(5) Uani 1 1 d . . .
O2 O -0.0849(2) 0.1982(3) 0.9266(3) 0.0313(10) Uani 1 1 d . . .
C2 C 0.3825(3) 0.5102(4) 0.8640(4) 0.0295(13) Uani 1 1 d . . .
Na3 Na 0.03186(12) 0.13579(16) 1.02208(15) 0.0272(5) Uani 1 1 d . . .
O3 O 0.5854(2) 0.3021(3) 0.9275(3) 0.0311(10) Uani 1 1 d . . .
C3 C 0.1968(3) 0.3823(5) 0.9686(5) 0.0438(18) Uani 1 1 d . . .
H3A H 0.1824 0.3521 1.0234 0.066 Uiso 1 1 calc R . .
H3B H 0.1897 0.4631 0.9688 0.066 Uiso 1 1 calc R . .
H3C H 0.2520 0.3646 0.9568 0.066 Uiso 1 1 calc R . .
H3 H 0.122(3) 0.5526(13) 0.600(5) 0.08(3) Uiso 1 1 d D . .
Na4 Na 0.46875(12) 0.36421(16) 1.02186(15) 0.0273(5) Uani 1 1 d . . .
O4 O 0.4456(2) 0.5105(3) 0.9066(3) 0.0300(9) Uani 1 1 d . . .
C4 C 0.5003(3) 0.3436(4) 0.6571(4) 0.0284(13) Uani 1 1 d . . .
H4 H 0.1830(14) 0.449(5) 0.620(5) 0.07(2) Uiso 1 1 d D . .
O5 O 0.1006(2) 0.2461(3) 0.9232(3) 0.0292(9) Uani 1 1 d . . .
O6 O 0.5347(2) 0.1979(3) 0.8224(3) 0.0280(9) Uani 1 1 d . . .
O7 O 0.0539(2) -0.0111(3) 0.9067(3) 0.0284(9) Uani 1 1 d . . .
O8 O 0.1433(2) 0.3680(3) 0.8266(3) 0.0359(10) Uani 1 1 d . . .
O9 O 0.4000(2) 0.2529(3) 0.9235(3) 0.0303(9) Uani 1 1 d . . .
C9 C 0.1727(4) -0.1131(5) 0.8684(5) 0.0417(17) Uani 1 1 d . . .
H9A H 0.1797 -0.1355 0.9268 0.063 Uiso 1 1 calc R . .
H9B H 0.2238 -0.0927 0.8446 0.063 Uiso 1 1 calc R . .
H9C H 0.1501 -0.1750 0.8365 0.063 Uiso 1 1 calc R . .
O10 O 0.3575(2) 0.1325(3) 0.8248(3) 0.0358(10) Uani 1 1 d . . .
O11 O 0.1361(2) 0.0691(3) 0.8141(3) 0.0320(10) Uani 1 1 d . . .
C11 C -0.0368(4) 0.0969(5) 0.5817(5) 0.0478(18) Uani 1 1 d . . .
H11A H -0.0089 0.1189 0.5308 0.072 Uiso 1 1 calc R . .
H11B H -0.0925 0.1172 0.5768 0.072 Uiso 1 1 calc R . .
H11C H -0.0322 0.0163 0.5895 0.072 Uiso 1 1 calc R . .
O12 O 0.3637(2) 0.4294(3) 0.8146(3) 0.0324(10) Uani 1 1 d . . .
O13 O -0.0054(2) 0.1050(3) 0.7290(3) 0.0291(9) Uani 1 1 d . . .
C13 C -0.1591(4) 0.3618(5) 0.8800(5) 0.0410(16) Uani 1 1 d . . .
H13A H -0.1938 0.3470 0.8323 0.061 Uiso 1 1 calc R . .
H13B H -0.1400 0.4386 0.8771 0.061 Uiso 1 1 calc R . .
H13C H -0.1884 0.3511 0.9321 0.061 Uiso 1 1 calc R . .
O14 O 0.0306(2) 0.2510(3) 0.6482(3) 0.0316(10) Uani 1 1 d . . .
C14 C 0.3031(3) 0.1155(5) 0.9660(5) 0.0419(17) Uani 1 1 d . . .
H14A H 0.2480 0.1329 0.9537 0.063 Uiso 1 1 calc R . .
H14B H 0.3172 0.1452 1.0211 0.063 Uiso 1 1 calc R . .
H14C H 0.3105 0.0346 0.9658 0.063 Uiso 1 1 calc R . .
C15 C 0.6595(4) 0.1393(5) 0.8808(5) 0.0400(16) Uani 1 1 d . . .
H15A H 0.6933 0.1531 0.8324 0.060 Uiso 1 1 calc R . .
H15B H 0.6405 0.0624 0.8792 0.060 Uiso 1 1 calc R . .
H15C H 0.6897 0.1513 0.9323 0.060 Uiso 1 1 calc R . .
H15 H 0.215(4) 0.108(5) 0.706(4) 0.015(18) Uiso 1 1 d . . .
O16 O 0.4699(2) 0.2487(3) 0.6478(3) 0.0320(10) Uani 1 1 d . . .
C16 C 0.1166(3) -0.0122(5) 0.8640(4) 0.0313(14) Uani 1 1 d . . .
C17 C 0.3563(3) 0.1684(5) 0.8989(4) 0.0298(14) Uani 1 1 d . . .
O18 O 0.2602(3) 0.3701(4) 0.6778(4) 0.0517(14) Uani 1 1 d D . .
C18 C -0.0877(3) 0.2804(4) 0.8777(4) 0.0291(13) Uani 1 1 d . . .
O19 O 0.5047(2) 0.3953(3) 0.7293(3) 0.0303(9) Uani 1 1 d . . .
C19 C 0.5887(3) 0.2196(4) 0.8786(4) 0.0283(14) Uani 1 1 d . . .
H19 H 0.281(4) 0.397(6) 0.734(2) 0.07(3) Uiso 1 1 d D . .
O20 O 0.2427(3) 0.1288(5) 0.6821(5) 0.0560(18) Uani 1 1 d . . .
C20 C 0.1439(3) 0.3303(4) 0.9007(4) 0.0293(14) Uani 1 1 d . . .
O21 O 0.1259(2) 0.4687(3) 0.6073(3) 0.0306(10) Uani 1 1 d D . .
C21 C 0.3264(4) 0.6115(5) 0.8684(5) 0.0425(17) Uani 1 1 d . . .
H21A H 0.3235 0.6383 0.9262 0.064 Uiso 1 1 calc R . .
H21B H 0.2737 0.5893 0.8495 0.064 Uiso 1 1 calc R . .
H21C H 0.3463 0.6709 0.8323 0.064 Uiso 1 1 calc R . .
O22 O 0.3749(3) 0.0316(4) 0.6073(3) 0.0317(11) Uani 1 1 d . . .
C22 C -0.0006(3) 0.1566(4) 0.6570(4) 0.0285(13) Uani 1 1 d . . .
H1 H 0.377(4) -0.023(5) 0.597(4) 0.02(2) Uiso 1 1 d . . .
H2 H 0.330(5) 0.056(7) 0.618(6) 0.08(3) Uiso 1 1 d . . .
H20 H 0.231(5) 0.179(7) 0.669(6) 0.07(4) Uiso 1 1 d . . .

loop_
_atom_site_aniso_label
_atom_site_aniso_U_11
_atom_site_aniso_U_22
_atom_site_aniso_U_33
_atom_site_aniso_U_23
_atom_site_aniso_U_13
_atom_site_aniso_U_12
Cu1 0.0233(3) 0.0180(3) 0.0325(5) -0.0004(3) 0.0007(3) -0.0009(2)
Na1 0.0417(13) 0.0159(10) 0.0384(16) -0.0025(10) 0.0048(11) -0.0022(8)
O1 0.026(2) 0.0222(19) 0.033(3) 0.0003(17) 0.0026(17) 0.0017(14)
C1 0.069(5) 0.031(3) 0.033(4) -0.004(3) 0.013(3) -0.018(3)
Cu2 0.0230(3) 0.0183(3) 0.0333(5) 0.0005(3) 0.0004(3) -0.0013(2)
Na2 0.0396(13) 0.0191(10) 0.0371(16) -0.0009(10) -0.0017(10) 0.0010(8)
O2 0.031(2) 0.0198(19) 0.043(3) 0.0011(18) -0.0031(18) -0.0027(14)
C2 0.028(3) 0.024(3) 0.037(4) 0.003(3) 0.002(3) 0.007(2)
Na3 0.0273(11) 0.0185(10) 0.0360(15) 0.0009(9) 0.0031(9) -0.0009(8)
O3 0.028(2) 0.0209(19) 0.045(3) -0.0019(18) 0.0008(18) -0.0004(14)
C3 0.029(3) 0.033(3) 0.069(6) -0.015(3) -0.007(3) 0.001(2)
Na4 0.0269(11) 0.0194(10) 0.0355(15) -0.0002(9) -0.0003(9) -0.0011(8)
O4 0.0233(19) 0.0255(19) 0.041(3) -0.0023(18) -0.0025(18) 0.0007(14)
C4 0.025(3) 0.021(3) 0.040(4) 0.002(3) 0.001(3) 0.0029(19)
O5 0.026(2) 0.0239(19) 0.038(3) 0.0015(18) -0.0026(17) -0.0067(14)
O6 0.026(2) 0.0225(19) 0.035(3) -0.0012(17) -0.0005(18) -0.0005(14)
O7 0.0227(19) 0.0227(19) 0.040(3) 0.0019(17) 0.0076(18) 0.0000(14)
O8 0.029(2) 0.033(2) 0.046(3) 0.008(2) 0.0079(19) 0.0023(16)
O9 0.028(2) 0.0257(19) 0.037(3) -0.0019(18) 0.0016(17) -0.0070(15)
C9 0.035(3) 0.032(3) 0.057(5) 0.002(3) 0.004(3) 0.016(2)
O10 0.032(2) 0.034(2) 0.041(3) -0.010(2) -0.0052(19) -0.0008(16)
O11 0.027(2) 0.028(2) 0.041(3) 0.0046(19) 0.0067(18) 0.0030(15)
C11 0.076(5) 0.031(3) 0.036(5) 0.006(3) -0.008(4) -0.019(3)
O12 0.029(2) 0.026(2) 0.042(3) -0.0049(19) -0.0055(18) 0.0066(15)
O13 0.034(2) 0.0183(18) 0.035(3) 0.0006(18) -0.0007(18) -0.0027(14)
C13 0.039(3) 0.031(3) 0.054(5) -0.003(3) -0.001(3) 0.009(2)
O14 0.036(2) 0.0195(19) 0.040(3) 0.0028(18) -0.0016(18) -0.0068(15)
C14 0.031(3) 0.029(3) 0.066(5) 0.015(3) 0.009(3) -0.003(2)
C15 0.039(3) 0.034(3) 0.047(5) 0.000(3) -0.004(3) 0.013(3)
O16 0.038(2) 0.0194(19) 0.038(3) -0.0012(18) 0.0001(18) -0.0074(15)
C16 0.029(3) 0.024(3) 0.041(4) -0.003(3) -0.005(3) 0.007(2)
C17 0.019(3) 0.025(3) 0.045(4) 0.008(3) -0.002(2) 0.0029(19)
O18 0.038(3) 0.035(2) 0.082(5) 0.002(3) -0.027(3) -0.0014(19)
C18 0.030(3) 0.019(3) 0.038(4) -0.006(3) -0.009(3) 0.002(2)
O19 0.039(2) 0.0154(17) 0.037(3) -0.0019(18) 0.0000(18) -0.0011(14)
C19 0.023(3) 0.019(3) 0.043(4) 0.005(3) 0.007(3) -0.0003(19)
O20 0.041(3) 0.038(3) 0.089(5) 0.002(3) 0.035(3) 0.000(3)
C20 0.024(3) 0.020(3) 0.044(4) -0.007(3) 0.004(3) 0.001(2)
O21 0.027(2) 0.0228(19) 0.042(3) 0.0036(18) 0.0004(18) 0.0001(14)
C21 0.035(3) 0.033(3) 0.059(5) -0.001(3) -0.001(3) 0.017(2)
O22 0.029(2) 0.023(2) 0.044(3) -0.003(2) 0.0046(19) 0.0012(17)
C22 0.027(3) 0.020(3) 0.038(4) 0.001(3) -0.002(3) 0.004(2)

loop_
_atom_type_symbol
_atom_type_description
_atom_type_scat_dispersion_real
_atom_type_scat_dispersion_imag
_atom_type_scat_source
C C 0.0033 0.0016 'International Tables Vol C Tables 4.2.6.8 and 6.1.1.4'
H H 0.0000 0.0000 'International Tables Vol C Tables 4.2.6.8 and 6.1.1.4'
O O 0.0106 0.0060 'International Tables Vol C Tables 4.2.6.8 and 6.1.1.4'
Na Na 0.0362 0.0249 'International Tables Vol C Tables 4.2.6.8 and 6.1.1.4'
Cu Cu 0.3201 1.2651 'International Tables Vol C Tables 4.2.6.8 and 6.1.1.4'

loop_
_geom_angle_atom_site_label_1
_geom_angle_atom_site_label_2
_geom_angle_atom_site_label_3
_geom_angle
_geom_angle_site_symmetry_1
_geom_angle_site_symmetry_3
_geom_angle_publ_flag
O19 Cu1 O9 173.61(16) . . ?
O19 Cu1 O6 91.30(16) . . ?
O9 Cu1 O6 91.81(16) . . ?
O19 Cu1 O12 88.58(17) . . ?
O9 Cu1 O12 88.77(17) . . ?
O6 Cu1 O12 175.39(16) . . ?
O19 Cu1 Na2 93.36(12) . 2_646 ?
O9 Cu1 Na2 92.91(12) . 2_646 ?
O6 Cu1 Na2 49.75(12) . 2_646 ?
O12 Cu1 Na2 125.66(13) . 2_646 ?
O8 Na1 O13 104.46(17) . 2_556 ?
O8 Na1 O14 100.95(16) . . ?
O13 Na1 O14 153.94(17) 2_556 . ?
O8 Na1 O21 100.97(16) . . ?
O13 Na1 O21 99.78(15) 2_556 . ?
O14 Na1 O21 80.79(15) . . ?
O8 Na1 O1 79.74(15) . . ?
O13 Na1 O1 101.62(15) 2_556 . ?
O14 Na1 O1 77.21(14) . . ?
O21 Na1 O1 157.68(16) . . ?
O8 Na1 O7 171.63(16) . 2_556 ?
O13 Na1 O7 77.98(14) 2_556 2_556 ?
O14 Na1 O7 77.70(14) . 2_556 ?
O21 Na1 O7 70.67(14) . 2_556 ?
O1 Na1 O7 107.79(14) . 2_556 ?
O8 Na1 Na3 129.58(14) . 4_565 ?
O13 Na1 Na3 116.76(14) 2_556 4_565 ?
O14 Na1 Na3 46.28(11) . 4_565 ?
O21 Na1 Na3 46.53(11) . 4_565 ?
O1 Na1 Na3 116.33(12) . 4_565 ?
O7 Na1 Na3 44.12(9) 2_556 4_565 ?
O8 Na1 Cu2 133.31(13) . 2_556 ?
O13 Na1 Cu2 30.98(11) 2_556 2_556 ?
O14 Na1 Cu2 125.33(13) . 2_556 ?
O21 Na1 Cu2 82.54(11) . 2_556 ?
O1 Na1 Cu2 113.45(11) . 2_556 ?
O7 Na1 Cu2 47.66(8) 2_556 2_556 ?
Na3 Na1 Cu2 86.27(7) 4_565 2_556 ?
C18 O1 Cu2 110.1(3) . . ?
C18 O1 Na1 156.3(3) . . ?
Cu2 O1 Na1 91.82(15) . . ?
O13 Cu2 O5 173.84(16) . . ?
O13 Cu2 O1 91.08(16) . . ?
O5 Cu2 O1 91.91(16) . . ?
O13 Cu2 O11 88.57(17) . . ?
O5 Cu2 O11 88.90(17) . . ?
O1 Cu2 O11 175.21(16) . . ?
O13 Cu2 Na1 38.93(12) . 2_546 ?
O5 Cu2 Na1 134.91(12) . 2_546 ?
O1 Cu2 Na1 108.63(11) . 2_546 ?
O11 Cu2 Na1 73.90(12) . 2_546 ?
O10 Na2 O19 104.58(17) 2_656 . ?
O10 Na2 O16 100.28(16) 2_656 2_656 ?
O19 Na2 O16 154.53(17) . 2_656 ?
O10 Na2 O22 100.29(17) 2_656 2_656 ?
O19 Na2 O22 100.04(17) . 2_656 ?
O16 Na2 O22 80.70(16) 2_656 2_656 ?
O10 Na2 O6 79.30(15) 2_656 2_656 ?
O19 Na2 O6 101.83(16) . 2_656 ?
O16 Na2 O6 77.28(15) 2_656 2_656 ?
O22 Na2 O6 157.49(17) 2_656 2_656 ?
O10 Na2 O4 171.25(17) 2_656 . ?
O19 Na2 O4 78.16(14) . . ?
O16 Na2 O4 78.09(14) 2_656 . ?
O22 Na2 O4 70.99(16) 2_656 . ?
O6 Na2 O4 108.47(14) 2_656 . ?
O10 Na2 Cu1 55.55(11) 2_656 2_656 ?
O19 Na2 Cu1 132.82(14) . 2_656 ?
O16 Na2 Cu1 59.90(11) 2_656 2_656 ?
O22 Na2 Cu1 123.99(14) 2_656 2_656 ?
O6 Na2 Cu1 38.13(9) 2_656 2_656 ?
O4 Na2 Cu1 128.51(10) . 2_656 ?
O10 Na2 Na4 128.96(14) 2_656 3_667 ?
O19 Na2 Na4 117.15(14) . 3_667 ?
O16 Na2 Na4 46.30(11) 2_656 3_667 ?
O22 Na2 Na4 46.71(12) 2_656 3_667 ?
O6 Na2 Na4 116.59(12) 2_656 3_667 ?
O4 Na2 Na4 44.33(10) . 3_667 ?
Cu1 Na2 Na4 106.06(7) 2_656 3_667 ?
C18 O2 Na3 128.0(3) . . ?
O4 C2 O12 122.5(5) . . ?
O4 C2 C21 119.6(5) . . ?
O12 C2 C21 117.9(5) . . ?
O5 Na3 O7 166.55(18) . 3_557 ?
O5 Na3 O14 104.18(15) . 4_566 ?
O7 Na3 O14 87.11(16) 3_557 4_566 ?
O5 Na3 O21 109.73(15) . 4_566 ?
O7 Na3 O21 79.00(15) 3_557 4_566 ?
O14 Na3 O21 80.35(15) 4_566 4_566 ?
O5 Na3 O7 80.44(14) . . ?
O7 Na3 O7 90.03(15) 3_557 . ?
O14 Na3 O7 167.55(16) 4_566 . ?
O21 Na3 O7 87.21(15) 4_566 . ?
O5 Na3 O2 79.82(14) . . ?
O7 Na3 O2 89.78(14) 3_557 . ?
O14 Na3 O2 108.41(15) 4_566 . ?
O21 Na3 O2 165.55(15) 4_566 . ?
O7 Na3 O2 83.68(14) . . ?
O5 Na3 Na1 137.21(13) . 4_566 ?
O7 Na3 Na1 56.19(12) 3_557 4_566 ?
O14 Na3 Na1 45.98(11) 4_566 4_566 ?
O21 Na3 Na1 46.30(11) 4_566 4_566 ?
O7 Na3 Na1 123.32(12) . 4_566 ?
O2 Na3 Na1 132.71(13) . 4_566 ?
O5 Na3 Na3 122.51(15) . 3_557 ?
O7 Na3 Na3 47.33(11) 3_557 3_557 ?
O14 Na3 Na3 133.14(15) 4_566 3_557 ?
O21 Na3 Na3 80.49(12) 4_566 3_557 ?
O7 Na3 Na3 42.70(9) . 3_557 ?
O2 Na3 Na3 85.21(12) . 3_557 ?
Na1 Na3 Na3 91.52(9) 4_566 3_557 ?
C19 O3 Na4 128.2(3) . . ?
O9 Na4 O4 166.89(18) . 3_667 ?
O9 Na4 O16 103.74(15) . 4_566 ?
O4 Na4 O16 87.22(16) 3_667 4_566 ?
O9 Na4 O22 109.83(17) . 4_566 ?
O4 Na4 O22 78.82(16) 3_667 4_566 ?
O16 Na4 O22 80.03(17) 4_566 4_566 ?
O9 Na4 O4 80.62(15) . . ?
O4 Na4 O4 90.22(15) 3_667 . ?
O16 Na4 O4 167.23(16) 4_566 . ?
O22 Na4 O4 87.20(16) 4_566 . ?
O9 Na4 O3 80.10(14) . . ?
O4 Na4 O3 89.70(14) 3_667 . ?
O16 Na4 O3 108.40(15) 4_566 . ?
O22 Na4 O3 165.55(17) 4_566 . ?
O4 Na4 O3 84.07(14) . . ?
O9 Na4 Na2 137.09(13) . 3_667 ?
O4 Na4 Na2 55.99(12) 3_667 3_667 ?
O16 Na4 Na2 46.03(11) 4_566 3_667 ?
O22 Na4 Na2 46.15(13) 4_566 3_667 ?
O4 Na4 Na2 123.21(12) . 3_667 ?
O3 Na4 Na2 132.38(13) . 3_667 ?
O9 Na4 Na4 122.88(16) . 3_667 ?
O4 Na4 Na4 47.34(11) 3_667 3_667 ?
O16 Na4 Na4 133.17(15) 4_566 3_667 ?
O22 Na4 Na4 80.33(14) 4_566 3_667 ?
O4 Na4 Na4 42.88(10) . 3_667 ?
O3 Na4 Na4 85.44(11) . 3_667 ?
Na2 Na4 Na4 91.27(9) 3_667 3_667 ?
C2 O4 Na4 140.6(3) . 3_667 ?
C2 O4 Na4 120.6(3) . . ?
Na4 O4 Na4 89.78(15) 3_667 . ?
C2 O4 Na2 95.3(4) . . ?
Na4 O4 Na2 79.68(13) 3_667 . ?
Na4 O4 Na2 130.31(15) . . ?
O16 C4 O19 123.6(6) . . ?
O16 C4 C1 120.3(6) . . ?
O19 C4 C1 116.0(5) . . ?
C20 O5 Cu2 109.0(4) . . ?
C20 O5 Na3 153.8(4) . . ?
Cu2 O5 Na3 96.19(15) . . ?
C19 O6 Cu1 110.5(3) . . ?
C19 O6 Na2 155.7(3) . 2_646 ?
Cu1 O6 Na2 92.11(15) . 2_646 ?
C16 O7 Na3 140.1(3) . 3_557 ?
C16 O7 Na3 121.0(3) . . ?
Na3 O7 Na3 89.97(15) 3_557 . ?
C16 O7 Na1 94.9(4) . 2_546 ?
Na3 O7 Na1 79.68(13) 3_557 2_546 ?
Na3 O7 Na1 130.54(15) . 2_546 ?
C20 O8 Na1 136.0(3) . . ?
C17 O9 Cu1 107.6(4) . . ?
C17 O9 Na4 155.5(4) . . ?
Cu1 O9 Na4 95.98(15) . . ?
C17 O10 Na2 136.2(4) . 2_646 ?
C16 O11 Cu2 106.2(3) . . ?
C2 O12 Cu1 106.6(3) . . ?
C22 O13 Cu2 114.1(3) . . ?
C22 O13 Na1 134.8(4) . 2_546 ?
Cu2 O13 Na1 110.1(2) . 2_546 ?
C22 O14 Na1 138.1(4) . . ?
C22 O14 Na3 126.9(4) . 4_565 ?
Na1 O14 Na3 87.74(14) . 4_565 ?
C4 O16 Na2 138.1(4) . 2_646 ?
C4 O16 Na4 127.2(4) . 4_565 ?
Na2 O16 Na4 87.67(14) 2_646 4_565 ?
O7 C16 O11 122.5(5) . . ?
O7 C16 C9 120.2(5) . . ?
O11 C16 C9 117.3(5) . . ?
O10 C17 O9 122.3(5) . . ?
O10 C17 C14 121.5(5) . . ?
O9 C17 C14 116.2(6) . . ?
O2 C18 O1 124.0(5) . . ?
O2 C18 C13 120.4(6) . . ?
O1 C18 C13 115.6(5) . . ?
C4 O19 Cu1 114.1(3) . . ?
C4 O19 Na2 134.9(4) . . ?
Cu1 O19 Na2 110.1(2) . . ?
O3 C19 O6 123.3(5) . . ?
O3 C19 C15 120.8(5) . . ?
O6 C19 C15 115.9(5) . . ?
O8 C20 O5 122.1(5) . . ?
O8 C20 C3 121.1(5) . . ?
O5 C20 C3 116.8(6) . . ?
Na1 O21 Na3 87.17(14) . 4_565 ?
Na2 O22 Na4 87.14(16) 2_646 4_565 ?
O14 C22 O13 123.4(6) . . ?
O14 C22 C11 120.2(6) . . ?
O13 C22 C11 116.3(5) . . ?

loop_
_geom_bond_atom_site_label_1
_geom_bond_atom_site_label_2
_geom_bond_distance
_geom_bond_site_symmetry_2
_geom_bond_publ_flag
Cu1 O19 1.933(4) . ?
Cu1 O9 1.962(4) . ?
Cu1 O6 1.967(4) . ?
Cu1 O12 1.978(4) . ?
Cu1 Na2 3.184(2) 2_646 ?
Na1 O8 2.339(5) . ?
Na1 O13 2.362(4) 2_556 ?
Na1 O14 2.372(4) . ?
Na1 O21 2.386(5) . ?
Na1 O1 2.429(4) . ?
Na1 O7 2.784(5) 2_556 ?
Na1 Na3 3.297(3) 4_565 ?
Na1 Cu2 3.531(2) 2_556 ?
O1 C18 1.270(7) . ?
O1 Cu2 1.972(3) . ?
C1 C4 1.500(8) . ?
Cu2 O13 1.935(4) . ?
Cu2 O5 1.958(4) . ?
Cu2 O11 1.984(4) . ?
Cu2 Na1 3.531(2) 2_546 ?
Na2 O10 2.342(5) 2_656 ?
Na2 O19 2.352(4) . ?
Na2 O16 2.369(4) 2_656 ?
Na2 O22 2.375(5) 2_656 ?
Na2 O6 2.432(4) 2_656 ?
Na2 O4 2.771(5) . ?
Na2 Cu1 3.184(2) 2_656 ?
Na2 Na4 3.289(3) 3_667 ?
O2 C18 1.235(7) . ?
O2 Na3 2.557(5) . ?
C2 O4 1.243(7) . ?
C2 O12 1.267(7) . ?
C2 C21 1.516(7) . ?
Na3 O5 2.325(4) . ?
Na3 O7 2.333(4) 3_557 ?
Na3 O14 2.384(5) 4_566 ?
Na3 O21 2.396(4) 4_566 ?
Na3 O7 2.530(4) . ?
Na3 Na1 3.297(3) 4_566 ?
Na3 Na3 3.440(4) 3_557 ?
O3 C19 1.239(7) . ?
O3 Na4 2.549(4) . ?
C3 C20 1.509(9) . ?
Na4 O9 2.323(4) . ?
Na4 O4 2.336(4) 3_667 ?
Na4 O16 2.380(5) 4_566 ?
Na4 O22 2.397(5) 4_566 ?
Na4 O4 2.525(5) . ?
Na4 Na2 3.289(4) 3_667 ?
Na4 Na4 3.434(4) 3_667 ?
O4 Na4 2.336(4) 3_667 ?
C4 O16 1.235(6) . ?
C4 O19 1.288(7) . ?
O5 C20 1.276(6) . ?
O6 C19 1.283(7) . ?
O6 Na2 2.432(4) 2_646 ?
O7 C16 1.240(7) . ?
O7 Na3 2.333(4) 3_557 ?
O7 Na1 2.784(5) 2_546 ?
O8 C20 1.244(7) . ?
O9 C17 1.291(7) . ?
C9 C16 1.512(7) . ?
O10 C17 1.236(7) . ?
O10 Na2 2.342(5) 2_646 ?
O11 C16 1.280(7) . ?
C11 C22 1.498(9) . ?
O13 C22 1.284(7) . ?
O13 Na1 2.362(4) 2_546 ?
C13 C18 1.527(7) . ?
O14 C22 1.235(6) . ?
O14 Na3 2.384(5) 4_565 ?
C14 C17 1.510(8) . ?
C15 C19 1.512(7) . ?
O16 Na2 2.369(4) 2_646 ?
O16 Na4 2.380(5) 4_565 ?
O21 Na3 2.396(4) 4_565 ?
O22 Na2 2.375(5) 2_646 ?
O22 Na4 2.397(5) 4_565 ?

loop_
_geom_hbond_atom_site_label_D
_geom_hbond_atom_site_label_H
_geom_hbond_atom_site_label_A
_geom_hbond_distance_DH
_geom_hbond_distance_HA
_geom_hbond_distance_DA
_geom_hbond_angle_DHA
_geom_hbond_site_symmetry_A
O21 H3 O2 0.998(10) 1.869(19) 2.839(5) 163(5) 2_556
O21 H4 O18 0.998(10) 1.83(3) 2.748(6) 152(6) .
O20 H15 O11 0.65(6) 2.19(7) 2.816(8) 164(7) .
O18 H19 O12 0.996(10) 1.91(4) 2.834(6) 154(7) .
O22 H1 O3 0.66(6) 2.19(7) 2.836(6) 166(7) 2_646
O22 H2 O20 0.82(9) 1.96(9) 2.744(7) 159(8) .
O20 H20 O18 0.66(8) 2.30(9) 2.859(7) 143(10) .
